data_7205627
loop_
_publ_author_name
'Urbanczyk-Lipkowska, Zofia'
'Kalicki, Przemyslaw'
'Gawinkowski, Sylwester'
'Waluk, Jacek'
'Yokoyama, Masashi'
'Tanaka, Koichi'

_publ_section_title
;
 1,4-Bis(1,3-dioxo-2-indenylidene)cyclohexane: polymorphism, gas phase
 oxidation and enol form mediated radical formation in the solid state
;
_journal_issue 9
_journal_name_full CrystEngComm
_journal_page_first 3170
_journal_paper_doi 10.1039/c0ce00509f
_journal_volume 13
_journal_year 2011
_chemical_formula_moiety 'C24 H14 O4'
_chemical_formula_sum 'C24 H14 O4'
_chemical_formula_weight 366.35
_chemical_name_systematic
;
?
;
_space_group_IT_number 2
_symmetry_cell_setting triclinic
_symmetry_space_group_name_Hall '-P 1'
_symmetry_space_group_name_H-M 'P -1'
_atom_sites_solution_hydrogens geom
_atom_sites_solution_primary direct
_atom_sites_solution_secondary difmap
_audit_creation_method SHELXL-97
_cell_angle_alpha 83.864(6)
_cell_angle_beta 79.848(7)
_cell_angle_gamma 61.879(6)
_cell_formula_units_Z 1
_cell_length_a 7.5043(7)
_cell_length_b 7.8779(7)
_cell_length_c 8.3841(7)
_cell_measurement_reflns_used 305
_cell_measurement_temperature 296(2)
_cell_measurement_theta_max 50.99
_cell_measurement_theta_min 5.36
_cell_volume 430.14(7)
_computing_cell_refinement 'Bruker SAINT'
_computing_data_collection 'Bruker APEX2'
_computing_data_reduction 'Bruker SAINT'
_computing_molecular_graphics 'Bruker SHELXTL'
_computing_publication_material 'Bruker SHELXTL'
_computing_structure_refinement 'SHELXL-97 (Sheldrick, 2008)'
_computing_structure_solution 'SHELXS-97 (Sheldrick, 2008)'
_diffrn_ambient_temperature 296(2)
_diffrn_measured_fraction_theta_full 0.876
_diffrn_measured_fraction_theta_max 0.876
_diffrn_measurement_device_type 'Bruker APEX-II CCD'
_diffrn_measurement_method '\f and \w scans'
_diffrn_radiation_monochromator graphite
_diffrn_radiation_source 'fine-focus sealed tube'
_diffrn_radiation_type CuK\a
_diffrn_radiation_wavelength 1.54178
_diffrn_reflns_av_R_equivalents 0.0584
_diffrn_reflns_av_sigmaI/netI 0.0814
_diffrn_reflns_limit_h_max 8
_diffrn_reflns_limit_h_min -7
_diffrn_reflns_limit_k_max 9
_diffrn_reflns_limit_k_min -8
_diffrn_reflns_limit_l_max 9
_diffrn_reflns_limit_l_min -9
_diffrn_reflns_number 2857
_diffrn_reflns_theta_full 67.35
_diffrn_reflns_theta_max 67.35
_diffrn_reflns_theta_min 5.36
_exptl_absorpt_coefficient_mu 0.786
_exptl_absorpt_correction_T_max 0.7529
_exptl_absorpt_correction_T_min 0.5906
_exptl_absorpt_correction_type multi-scan
_exptl_absorpt_process_details 'SADABS-2008/1 - Bruker AXS'
_exptl_crystal_density_diffrn 1.414
_exptl_crystal_density_method 'not measured'
_exptl_crystal_description plate
_exptl_crystal_F_000 190
_exptl_crystal_size_max 0.21
_exptl_crystal_size_mid 0.12
_exptl_crystal_size_min 0.02
_refine_diff_density_max 0.192
_refine_diff_density_min -0.201
_refine_diff_density_rms 0.056
_refine_ls_extinction_coef 0.011(3)
_refine_ls_extinction_expression Fc^*^=kFc[1+0.001xFc^2^\l^3^/sin(2\q)]^-1/4^
_refine_ls_extinction_method SHELXL
_refine_ls_goodness_of_fit_ref 1.017
_refine_ls_hydrogen_treatment constr
_refine_ls_matrix_type full
_refine_ls_number_parameters 128
_refine_ls_number_reflns 1355
_refine_ls_number_restraints 0
_refine_ls_restrained_S_all 1.017
_refine_ls_R_factor_all 0.1150
_refine_ls_R_factor_gt 0.0579
_refine_ls_shift/su_max 0.000
_refine_ls_shift/su_mean 0.000
_refine_ls_structure_factor_coef Fsqd
_refine_ls_weighting_details 'calc w=1/[\s^2^(Fo^2^)+(0.0780P)^2^+0.0000P] where P=(Fo^2^+2Fc^2^)/3'
_refine_ls_weighting_scheme calc
_refine_ls_wR_factor_gt 0.1330
_refine_ls_wR_factor_ref 0.1619
_reflns_number_gt 760
_reflns_number_total 1355
_reflns_threshold_expression >2sigma(I)
_cod_data_source_file c0ce00509f.txt
_cod_data_source_block t1y_kond_2_b_0m
_cod_depositor_comments
;
The following automatic conversions were performed:
'_symmetry_cell_setting' value 'Triclinic' changed to 'triclinic'
according to '/home/saulius/struct/CIF-dictionaries/cif_core.dic'
dictionary named 'cif_core.dic' version 2.4.1 from 2010-06-29.

Automatic conversion script
Id: cif_fix_enum 1555 2011-01-17 13:19:09Z saulius 
;
_cod_original_sg_symbol_H-M P-1
_cod_database_code 7205627

loop_
_symmetry_equiv_pos_as_xyz
'x, y, z'
'-x, -y, -z'

loop_
_atom_site_label
_atom_site_type_symbol
_atom_site_fract_x
_atom_site_fract_y
_atom_site_fract_z
_atom_site_U_iso_or_equiv
_atom_site_adp_type
_atom_site_occupancy
_atom_site_symmetry_multiplicity
_atom_site_calc_flag
_atom_site_refinement_flags
_atom_site_disorder_assembly
_atom_site_disorder_group
C8 C 0.2278(5) 0.2347(5) 0.6512(4) 0.0400(9) Uani 1 1 d . . .
C4 C 0.2825(6) 0.3495(5) 0.3782(4) 0.0497(10) Uani 1 1 d . . .
H4 H 0.3050 0.4379 0.3060 0.060 Uiso 1 1 calc R . .
C3 C 0.2573(5) 0.3692(5) 0.5443(4) 0.0421(9) Uani 1 1 d . . .
C7 C 0.2165(6) 0.0810(5) 0.5966(4) 0.0492(10) Uani 1 1 d . . .
H7 H 0.1941 -0.0075 0.6687 0.059 Uiso 1 1 calc R . .
C5 C 0.2734(6) 0.1956(5) 0.3229(5) 0.0546(11) Uani 1 1 d . . .
H5 H 0.2901 0.1796 0.2120 0.066 Uiso 1 1 calc R . .
C6 C 0.2393(6) 0.0637(5) 0.4319(5) 0.0542(11) Uani 1 1 d . . .
H6 H 0.2319 -0.0383 0.3923 0.065 Uiso 1 1 calc R . .
C2 C 0.2589(6) 0.5178(6) 0.6351(5) 0.0471(10) Uani 1 1 d . . .
C1 C 0.2171(6) 0.4749(5) 0.8183(4) 0.0454(10) Uani 1 1 d . . .
H1 H 0.0789 0.5719 0.8590 0.054 Uiso 1 1 calc R . .
C9 C 0.2130(6) 0.2836(5) 0.8188(5) 0.0465(10) Uani 1 1 d . . .
O1 O 0.2826(4) 0.6550(4) 0.5786(3) 0.0616(9) Uani 1 1 d . . .
O2 O 0.1979(4) 0.1880(4) 0.9402(3) 0.0629(9) Uani 1 1 d . . .
C11 C 0.3199(6) 0.6605(5) 0.9742(4) 0.0487(10) Uani 1 1 d . . .
H11 H 0.1990 0.7697 0.9581 0.058 Uiso 1 1 calc R . .
C10 C 0.3612(6) 0.4856(5) 0.9159(4) 0.0434(10) Uani 1 1 d . . .
C12 C 0.4582(6) 0.6735(5) 1.0566(4) 0.0494(10) Uani 1 1 d . . .
H12 H 0.4284 0.7923 1.0941 0.059 Uiso 1 1 calc R . .

loop_
_atom_site_aniso_label
_atom_site_aniso_U_11
_atom_site_aniso_U_22
_atom_site_aniso_U_33
_atom_site_aniso_U_23
_atom_site_aniso_U_13
_atom_site_aniso_U_12
C8 0.049(2) 0.047(2) 0.029(2) -0.0045(16) -0.0050(16) -0.0260(19)
C4 0.060(3) 0.055(2) 0.037(2) 0.0057(19) -0.0071(19) -0.031(2)
C3 0.051(2) 0.047(2) 0.034(2) 0.0011(17) -0.0082(17) -0.0265(19)
C7 0.064(3) 0.051(2) 0.041(2) 0.0012(18) -0.0118(19) -0.032(2)
C5 0.068(3) 0.063(3) 0.034(2) -0.0033(19) -0.0112(19) -0.031(2)
C6 0.069(3) 0.054(3) 0.046(3) -0.005(2) -0.015(2) -0.031(2)
C2 0.051(3) 0.045(2) 0.048(2) 0.0005(18) -0.0098(19) -0.024(2)
C1 0.053(3) 0.048(2) 0.040(2) -0.0028(17) -0.0082(18) -0.027(2)
C9 0.054(3) 0.052(2) 0.041(2) -0.0013(18) -0.0056(18) -0.031(2)
O1 0.085(2) 0.0514(18) 0.0591(19) 0.0041(14) -0.0153(15) -0.0396(16)
O2 0.093(2) 0.078(2) 0.0357(16) 0.0088(14) -0.0097(14) -0.0560(18)
C11 0.054(3) 0.049(2) 0.044(2) -0.0026(18) -0.0087(19) -0.023(2)
C10 0.056(3) 0.046(2) 0.032(2) -0.0024(17) -0.0036(18) -0.029(2)
C12 0.061(3) 0.047(2) 0.045(2) -0.0057(18) -0.009(2) -0.027(2)

loop_
_atom_type_symbol
_atom_type_description
_atom_type_scat_dispersion_real
_atom_type_scat_dispersion_imag
_atom_type_scat_source
C C 0.0181 0.0091 'International Tables Vol C Tables 4.2.6.8 and 6.1.1.4'
H H 0.0000 0.0000 'International Tables Vol C Tables 4.2.6.8 and 6.1.1.4'
O O 0.0492 0.0322 'International Tables Vol C Tables 4.2.6.8 and 6.1.1.4'

loop_
_geom_angle_atom_site_label_1
_geom_angle_atom_site_label_2
_geom_angle_atom_site_label_3
_geom_angle
_geom_angle_site_symmetry_1
_geom_angle_site_symmetry_3
_geom_angle_publ_flag
C7 C8 C3 121.4(3) . . ?
C7 C8 C9 128.6(3) . . ?
C3 C8 C9 110.0(3) . . ?
C5 C4 C3 118.4(3) . . ?
C8 C3 C4 120.5(3) . . ?
C8 C3 C2 109.8(3) . . ?
C4 C3 C2 129.7(3) . . ?
C6 C7 C8 117.7(3) . . ?
C4 C5 C6 120.5(4) . . ?
C7 C6 C5 121.5(3) . . ?
O1 C2 C3 126.7(3) . . ?
O1 C2 C1 124.8(3) . . ?
C3 C2 C1 108.5(3) . . ?
C10 C1 C9 117.7(3) . . ?
C10 C1 C2 113.8(3) . . ?
C9 C1 C2 102.2(3) . . ?
O2 C9 C8 125.9(3) . . ?
O2 C9 C1 125.0(3) . . ?
C8 C9 C1 109.1(3) . . ?
C10 C11 C12 120.4(4) . . ?
C12 C10 C11 118.0(3) 2_667 . ?
C12 C10 C1 121.8(3) 2_667 . ?
C11 C10 C1 120.1(4) . . ?
C10 C12 C11 121.6(3) 2_667 . ?

loop_
_geom_bond_atom_site_label_1
_geom_bond_atom_site_label_2
_geom_bond_distance
_geom_bond_site_symmetry_2
_geom_bond_publ_flag
C8 C7 1.383(4) . ?
C8 C3 1.387(4) . ?
C8 C9 1.468(5) . ?
C4 C5 1.378(4) . ?
C4 C3 1.387(5) . ?
C3 C2 1.468(5) . ?
C7 C6 1.374(5) . ?
C5 C6 1.395(5) . ?
C2 O1 1.211(4) . ?
C2 C1 1.546(5) . ?
C1 C10 1.503(5) . ?
C1 C9 1.521(5) . ?
C9 O2 1.222(4) . ?
C11 C10 1.386(4) . ?
C11 C12 1.391(5) . ?
C10 C12 1.381(5) 2_667 ?
C12 C10 1.381(5) 2_667 ?
